data_7132280
loop_
_publ_author_name
'Zaworotko, Michael'
'Koupepidou, Kyriaki'
'Bezrukov, Andrey A.'
'Castell, Dominic C.'
'Sensharma, Debobroto'
'Mukherjee, Soumya'

_publ_section_title
;
 Water vapour induced structural flexibility in a square lattice
 coordination network
;
_journal_name_full 'Chemical Communications'
_journal_paper_doi 10.1039/D3CC04109C
_journal_year 2023
_chemical_formula_moiety 'C30 H23 N6 Ni O5, (H2 O)'
_chemical_formula_sum 'C30 H25.5 N6 Ni O6'
_chemical_formula_weight 624.77
_chemical_name_common sql-(1,3-bib)(ndc)-Ni-beta_vacuum
_space_group_crystal_system orthorhombic
_space_group_IT_number 36
_space_group_name_Hall 'C 2c -2'
_space_group_name_H-M_alt 'C m c 21'
_atom_sites_solution_hydrogens mixed
_audit_creation_date 2023-09-30
_audit_creation_method
;
Olex2 1.5-alpha
(compiled 2023.08.24 svn.re1ec1418 for OlexSys, GUI svn.r6817)
;
_audit_update_record
;
2023-10-08 deposited with the CCDC.	2023-10-27 downloaded from the CCDC.
;
_cell_angle_alpha 90
_cell_angle_beta 90
_cell_angle_gamma 90
_cell_formula_units_Z 8
_cell_length_a 21.925(4)
_cell_length_b 13.614(3)
_cell_length_c 19.848(3)
_cell_measurement_reflns_used 9798
_cell_measurement_temperature 150.00
_cell_measurement_theta_max 24.60
_cell_measurement_theta_min 2.70
_cell_volume 5924.4(19)
_computing_cell_refinement 'SAINT V8.40B (?, 2016)'
_computing_data_collection 'APEX3 (Bruker, 2016)'
_computing_data_reduction 'SAINT V8.40B (?, 2016)'
_computing_molecular_graphics 'Olex2 1.5-alpha (Dolomanov et al., 2009)'
_computing_publication_material 'Olex2 1.5-alpha (Dolomanov et al., 2009)'
_computing_structure_refinement 'SHELXL 2018/3 (Sheldrick, 2015)'
_computing_structure_solution 'SHELXT 2018/2 (Sheldrick, 2018)'
_diffrn_ambient_temperature 150.00
_diffrn_measured_fraction_theta_full 0.998
_diffrn_measured_fraction_theta_max 0.998
_diffrn_measurement_device_type 'Bruker APEX-II CCD'
_diffrn_measurement_method '\f and \w scans'
_diffrn_radiation_type MoK\a
_diffrn_radiation_wavelength 0.71073
_diffrn_reflns_av_R_equivalents 0.0951
_diffrn_reflns_av_unetI/netI 0.0393
_diffrn_reflns_Laue_measured_fraction_full 0.998
_diffrn_reflns_Laue_measured_fraction_max 0.998
_diffrn_reflns_limit_h_max 26
_diffrn_reflns_limit_h_min -26
_diffrn_reflns_limit_k_max 16
_diffrn_reflns_limit_k_min -16
_diffrn_reflns_limit_l_max 23
_diffrn_reflns_limit_l_min -23
_diffrn_reflns_number 91643
_diffrn_reflns_point_group_measured_fraction_full 0.996
_diffrn_reflns_point_group_measured_fraction_max 0.996
_diffrn_reflns_theta_full 25.099
_diffrn_reflns_theta_max 25.099
_diffrn_reflns_theta_min 2.704
_exptl_absorpt_coefficient_mu 0.708
_exptl_absorpt_correction_T_max 0.960
_exptl_absorpt_correction_T_min 0.668
_exptl_absorpt_correction_type multi-scan
_exptl_absorpt_process_details
;
SADABS-2016/2 (Bruker,2016/2) was used for absorption correction.
wR2(int) was 0.1134 before and 0.0912 after correction.
The Ratio of minimum to maximum transmission is 0.6954.
The \l/2 correction factor is Not present.
;
_exptl_crystal_colour blue
_exptl_crystal_colour_primary blue
_exptl_crystal_density_diffrn 1.401
_exptl_crystal_description plate
_exptl_crystal_F_000 2588
_exptl_crystal_size_max 0.576
_exptl_crystal_size_mid 0.202
_exptl_crystal_size_min 0.058
_refine_diff_density_max 1.285
_refine_diff_density_min -0.632
_refine_diff_density_rms 0.117
_refine_ls_abs_structure_details
;
 Refined as an inversion twin.
;
_refine_ls_abs_structure_Flack 0.10(5)
_refine_ls_extinction_method none
_refine_ls_goodness_of_fit_ref 1.042
_refine_ls_hydrogen_treatment mixed
_refine_ls_matrix_type full
_refine_ls_number_parameters 245
_refine_ls_number_reflns 5408
_refine_ls_number_restraints 21
_refine_ls_restrained_S_all 1.042
_refine_ls_R_factor_all 0.1042
_refine_ls_R_factor_gt 0.0796
_refine_ls_shift/su_max 0.000
_refine_ls_shift/su_mean 0.000
_refine_ls_structure_factor_coef Fsqd
_refine_ls_weighting_details 'w=1/[\s^2^(Fo^2^)+(0.1256P)^2^+42.3540P] where P=(Fo^2^+2Fc^2^)/3'
_refine_ls_weighting_scheme calc
_refine_ls_wR_factor_gt 0.2076
_refine_ls_wR_factor_ref 0.2344
_reflns_Friedel_coverage 0.934
_reflns_Friedel_fraction_full 0.995
_reflns_Friedel_fraction_max 0.995
_reflns_number_gt 4214
_reflns_number_total 5408
_reflns_threshold_expression 'I > 2\s(I)'
_cod_data_source_file d3cc04109c2.cif
_cod_data_source_block sql-(13-bib)(ndc)-ni-beta_vacuum
_cod_original_cell_volume 5924.5(18)
_cod_original_formula_sum 'C30 H25.50 N6 Ni O6'
_cod_database_code 7132280
_shelx_shelxl_version_number 2018/3
_shelx_space_group_comment
;
The symmetry employed for this shelxl refinement is uniquely defined
by the following loop, which should always be used as a source of
symmetry information in preference to the above space-group names.
They are only intended as comments.
;
_shelx_estimated_absorpt_t_max 0.960
_shelx_estimated_absorpt_t_min 0.686
_olex2_refinement_description
;
1. Twinned data refinement
 Scales: 0.90(5)
 0.10(5)
2. Fixed Uiso
 At 1.2 times of:
  All C(H) groups, All C(H,H) groups
 At 1.5 times of:
  All O(H) groups, All O(H,H) groups
3. Restrained distances
 C2-C6A
 1.4 with sigma of 0.02
 C7B-C6B
 1.4 with sigma of 0.02
 C4A-C5
 1.4 with sigma of 0.02
 C4B-C5
 1.4 with sigma of 0.02
 O1A-H1AA
 0.87 with sigma of 0.02
 O1B-H1BA = O1B-H1BB
 0.87 with sigma of 0.02
 H1BA-H1BB
 1.38 with sigma of 0.04
 N2-C4A \\sim N2-C4B
 with sigma of 0.02
 C5-C4A \\sim C5-C4B
 with sigma of 0.02
 C4A-C2 \\sim C4B-C7B
 with sigma of 0.02
 C2-C6A \\sim C7B-C6B
 with sigma of 0.02
 N2-C2 \\sim N2-C7B
 with sigma of 0.04
 C5-C2 \\sim C5-C7B
 with sigma of 0.04
 C4A-C6A \\sim C4B-C6B
 with sigma of 0.04
 N1-C3A \\sim N1-C3B
 with sigma of 0.02
 N2-C2A \\sim N2-C2B
 with sigma of 0.02
 C3A-C2A \\sim C3B-C2B
 with sigma of 0.02
 N1-C2A \\sim N1-C2B
 with sigma of 0.04
 N2-C3A \\sim N2-C3B
 with sigma of 0.04
4. Uiso/Uaniso restraints and constraints
Uanis(C5) = Uanis(C4A) = Uanis(C2) = Uanis(C6A)
Uanis(N2) = Uanis(C1) = Uanis(N1) = Uanis(C3A) = Uanis(C2A)
Uanis(C28) = Uanis(C27) = Uanis(C26) = Uanis(C25) = Uanis(C24) = Uanis(C23) =
Uanis(C32) = Uanis(C31) = Uanis(C30) = Uanis(C29)
Uanis(C2B) = Uanis(C3B) = Uanis(N1) = Uanis(C1) = Uanis(N2)
Uanis(C4A) = Uanis(C5) = Uanis(C2) = Uanis(C6A)
Uanis(C3A) = Uanis(N1) = Uanis(C1) = Uanis(N2) = Uanis(C2A)
Uanis(C6B) = Uanis(C7B) = Uanis(C4B) = Uanis(C5) = Uanis(C2B) = Uanis(N2) =
Uanis(C1) = Uanis(N1) = Uanis(C3B)
Uanis(C12) = Uanis(C13) = Uanis(N3) = Uanis(C9) = Uanis(C10)
Uanis(C14) = Uanis(C11) = Uanis(N4) = Uanis(C8) = Uanis(N3) = Uanis(C9) =
Uanis(C10) = Uanis(C13) = Uanis(C12)
Uanis(C13) = Uanis(C12)
Uanis(C21) = Uanis(C18) = Uanis(C19) = Uanis(C20)
Uanis(C17B) = Uanis(C16B) = Uanis(N6) = Uanis(C15B) = Uanis(N5B)
5. Others
 Sof(C4B)=Sof(C7B)=Sof(H7B)=1-FVAR(1)
 Sof(C4A)=Sof(C2)=Sof(H2)=FVAR(1)
 Sof(C3B)=Sof(H3B)=Sof(C2B)=Sof(H2B)=1-FVAR(2)
 Sof(C3A)=Sof(H3A)=Sof(C2A)=Sof(H2A)=FVAR(2)
 Fixed Sof: H1AA(0.5) H5A(0.25) H5B(0.25) C6A(0.25) H6A(0.25) C6B(0.25)
 H6B(0.25)
6.a Rotating group:
 O1(H1A,H1B)
6.b Aromatic/amide H refined with riding coordinates:
 C31(H31), C32(H32), C1(H1), C9(H9), C10(H10), C14(H14), C26(H26), C17B(H17B),
 C25(H25), C27(H27), C16B(H16B), C28(H28), C21(H21), C5(H5A), C5(H5B),
 C15B(H15B), C3A(H3A), C12(H12), C13(H13), C20(H20), C2A(H2A), C2(H2), C19(H19),
  C6A(H6A), C7B(H7B), C6B(H6B), C3B(H3B), C2B(H2B), C8(H8)
;
_olex2_submission_special_instructions 'No special instructions were received'

loop_
_space_group_symop_operation_xyz
'x, y, z'
'-x, -y, z+1/2'
'x, -y, z+1/2'
'-x, y, z'
'x+1/2, y+1/2, z'
'-x+1/2, -y+1/2, z+1/2'
'x+1/2, -y+1/2, z+1/2'
'-x+1/2, y+1/2, z'

loop_
_atom_site_label
_atom_site_type_symbol
_atom_site_fract_x
_atom_site_fract_y
_atom_site_fract_z
_atom_site_U_iso_or_equiv
_atom_site_adp_type
_atom_site_occupancy
_atom_site_site_symmetry_order
_atom_site_calc_flag
_atom_site_refinement_flags_posn
_atom_site_refinement_flags_adp
_atom_site_refinement_flags_occupancy
_atom_site_disorder_assembly
_atom_site_disorder_group
Ni1 Ni 0.29987(5) 0.59390(10) 0.41376(8) 0.0409(4) Uani 1 1 d . . . . .
O5 O 0.2285(3) 0.8236(7) 0.8318(4) 0.048(2) Uani 1 1 d . . . . .
O1 O 0.3885(3) 0.6544(6) 0.4035(4) 0.0454(18) Uani 1 1 d . . . . .
H1A H 0.399914 0.680840 0.441722 0.068 Uiso 1 1 d R U . . .
H1B H 0.387530 0.703973 0.375316 0.068 Uiso 1 1 d R U . . .
O1A O 0.500000 0.5591(9) 0.4142(8) 0.051(2) Uani 1 2 d DS T P A 1
H1AA H 0.475(10) 0.599(17) 0.395(13) 0.077 Uiso 0.5 1 d D U P B 1
N5B N 0.2095(4) 0.5514(9) 0.4213(7) 0.0591(14) Uani 1 1 d . . . . .
O3 O 0.3724(3) 0.7505(8) 0.5167(4) 0.057(2) Uani 1 1 d . . . . .
O4 O 0.1406(4) 0.7829(8) 0.7837(4) 0.056(2) Uani 1 1 d . . . . .
O2 O 0.2803(4) 0.7107(8) 0.4775(4) 0.053(2) Uani 1 1 d . . . . .
N1 N 0.3279(4) 0.4806(8) 0.3486(6) 0.0559(14) Uani 1 1 d D . . . .
N2 N 0.3898(4) 0.3961(8) 0.2835(6) 0.0559(14) Uani 1 1 d D . . . .
C31 C 0.2044(5) 0.7390(10) 0.6671(6) 0.0522(10) Uani 1 1 d . . . . .
H31 H 0.168836 0.702031 0.677333 0.063 Uiso 1 1 calc R U . . .
C32 C 0.2320(6) 0.7281(10) 0.6034(6) 0.0522(10) Uani 1 1 d . . . . .
H32 H 0.213160 0.687267 0.570650 0.063 Uiso 1 1 calc R U . . .
C1 C 0.3816(6) 0.4795(11) 0.3180(7) 0.0559(14) Uani 1 1 d . . . . .
H1 H 0.410507 0.531368 0.320324 0.067 Uiso 1 1 calc R U . . .
C33 C 0.1975(5) 0.8040(9) 0.7817(5) 0.041(3) Uani 1 1 d . . . . .
N3 N 0.3270(4) 0.5168(10) 0.4985(5) 0.0551(11) Uani 1 1 d . . . . .
C9 C 0.2951(5) 0.5079(12) 0.5594(6) 0.0551(11) Uani 1 1 d . . . . .
H9 H 0.252863 0.520662 0.565073 0.066 Uiso 1 1 calc R U . . .
C10 C 0.3330(5) 0.4788(11) 0.6083(6) 0.0551(11) Uani 1 1 d . . . . .
H10 H 0.322922 0.467004 0.654162 0.066 Uiso 1 1 calc R U . C 4
C14 C 0.500000 0.4717(16) 0.5833(8) 0.0551(11) Uani 1 2 d S T P . .
H14 H 0.499999 0.516154 0.546430 0.066 Uiso 1 2 calc R U P D 4
C24 C 0.3097(6) 0.8452(11) 0.6344(6) 0.0522(10) Uani 1 1 d . . . . .
C22 C 0.3150(5) 0.7459(10) 0.5223(6) 0.047(3) Uani 1 1 d . . . . .
C30 C 0.2271(6) 0.7999(10) 0.7135(6) 0.0522(10) Uani 1 1 d . . . . .
C26 C 0.3825(5) 0.9750(9) 0.6620(6) 0.0522(10) Uani 1 1 d . . . . .
H26 H 0.416993 1.013548 0.650107 0.063 Uiso 1 1 calc R U . . .
C29 C 0.2801(6) 0.8606(11) 0.6978(6) 0.0522(10) Uani 1 1 d . . . . .
C17B C 0.1806(5) 0.4637(12) 0.4370(6) 0.0591(14) Uani 1 1 d . . . . .
H17B H 0.200718 0.403335 0.446345 0.071 Uiso 1 1 calc R U . . .
C23 C 0.2851(6) 0.7750(11) 0.5879(6) 0.0522(10) Uani 1 1 d . . . . .
C25 C 0.3613(6) 0.9051(10) 0.6194(6) 0.0522(10) Uani 1 1 d . . . . .
H25 H 0.381720 0.895520 0.577749 0.063 Uiso 1 1 calc R U . . .
C27 C 0.3530(5) 0.9897(10) 0.7236(6) 0.0522(10) Uani 1 1 d . . . . .
H27 H 0.368236 1.037069 0.754446 0.063 Uiso 1 1 calc R U . . .
C16B C 0.1204(5) 0.4770(12) 0.4370(6) 0.0591(14) Uani 1 1 d . . . . .
H16B H 0.090130 0.427708 0.442137 0.071 Uiso 1 1 calc R U . . .
C28 C 0.3016(5) 0.9354(11) 0.7399(6) 0.0522(10) Uani 1 1 d . . . . .
H28 H 0.280445 0.949327 0.780567 0.063 Uiso 1 1 calc R U . . .
C21 C 0.000000 0.5823(19) 0.4250(13) 0.079(3) Uani 1 2 d S T P . .
H21 H 0.000001 0.514088 0.414815 0.094 Uiso 1 2 calc R U P . .
C5 C 0.500000 0.3959(14) 0.2784(10) 0.0559(14) Uani 1 2 d DS T P . .
H5A H 0.500001 0.448230 0.310039 0.067 Uiso 0.5 2 calc R U P E 1
H5B H 0.499999 0.414072 0.324616 0.067 Uiso 0.5 2 calc R U P F 2
C4A C 0.4454(6) 0.356(2) 0.2546(14) 0.0559(14) Uani 0.60(5) 1 d D . P G 1
O1B O 0.500000 0.8296(15) 0.4927(10) 0.095(6) Uani 1 2 d DS T P H 1
H1BA H 0.462(3) 0.814(13) 0.499(15) 0.143 Uiso 1 1 d D U . I 1
H1BB H 0.520(7) 0.778(9) 0.505(13) 0.143 Uiso 1 1 d D U . J 1
C15B C 0.1666(4) 0.6177(10) 0.4193(8) 0.0591(14) Uani 1 1 d . . . . .
H15B H 0.174454 0.685628 0.412477 0.071 Uiso 1 1 calc R U . . .
C3A C 0.3031(6) 0.3890(12) 0.3382(11) 0.0559(14) Uani 0.81(3) 1 d D . P G 1
H3A H 0.265419 0.367250 0.356571 0.067 Uiso 0.81(3) 1 calc R U P G 1
C12 C 0.4450(5) 0.3782(11) 0.6667(6) 0.0551(11) Uani 1 1 d . . . . .
H12 H 0.407293 0.357107 0.685381 0.066 Uiso 1 1 calc R U . K 4
C13 C 0.500000 0.3479(17) 0.6959(8) 0.0551(11) Uani 1 2 d S T P . .
H13 H 0.500000 0.307541 0.734967 0.066 Uiso 1 2 calc R U P . .
C20 C 0.000000 0.787(2) 0.4435(12) 0.079(3) Uani 1 2 d S T P . .
H20 H -0.000001 0.857077 0.446207 0.094 Uiso 1 2 calc R U P . .
C18 C 0.0543(6) 0.6360(15) 0.4331(9) 0.079(3) Uani 1 1 d . . . . .
C2A C 0.3400(6) 0.3336(13) 0.2981(11) 0.0559(14) Uani 0.81(3) 1 d D . P G 1
H2A H 0.333743 0.267987 0.283228 0.067 Uiso 0.81(3) 1 calc R U P G 1
C2 C 0.4440(7) 0.293(2) 0.2015(16) 0.0559(14) Uani 0.60(5) 1 d D . P G 1
H2 H 0.406463 0.269611 0.183872 0.067 Uiso 0.60(5) 1 calc R U P G 1
C19 C 0.0545(6) 0.7363(14) 0.4415(9) 0.079(3) Uani 1 1 d . . . . .
H19 H 0.092090 0.770487 0.445946 0.094 Uiso 1 1 calc R U . . .
C6A C 0.500000 0.265(3) 0.174(2) 0.0559(14) Uani 0.5 2 d DS T P G 1
H6A H 0.500000 0.224015 0.134826 0.067 Uiso 0.5 2 calc R U P G 1
C4B C 0.4456(8) 0.381(3) 0.2414(14) 0.0559(14) Uani 0.40(5) 1 d D . P G 2
C7B C 0.4452(10) 0.331(4) 0.1818(18) 0.0559(14) Uani 0.40(5) 1 d D . P G 2
H7B H 0.407453 0.312089 0.162447 0.067 Uiso 0.40(5) 1 calc R U P G 2
C6B C 0.500000 0.308(3) 0.1488(19) 0.0559(14) Uani 0.5 2 d DS T P G 2
H6B H 0.499999 0.277537 0.105696 0.067 Uiso 0.5 2 calc R U P G 2
C3B C 0.2982(17) 0.408(5) 0.313(4) 0.0559(14) Uani 0.19(3) 1 d D . P G 2
H3B H 0.256464 0.392319 0.320601 0.067 Uiso 0.19(3) 1 calc R U P G 2
C2B C 0.3321(14) 0.358(5) 0.265(4) 0.0559(14) Uani 0.19(3) 1 d D . P G 2
H2B H 0.320465 0.313074 0.231369 0.067 Uiso 0.19(3) 1 calc R U P G 2
N4 N 0.3903(4) 0.4692(9) 0.5785(5) 0.0551(11) Uani 1 1 d . . . L 4
C8 C 0.3825(5) 0.4912(12) 0.5123(6) 0.0551(11) Uani 1 1 d . . . L 4
H8 H 0.414235 0.488228 0.479798 0.066 Uiso 1 1 calc R U . L 4
C11 C 0.4452(5) 0.4395(12) 0.6100(6) 0.0551(11) Uani 1 1 d . . . L 4
N6 N 0.1101(4) 0.5807(9) 0.4279(5) 0.0591(14) Uani 1 1 d . . . . .

loop_
_atom_site_aniso_label
_atom_site_aniso_U_11
_atom_site_aniso_U_22
_atom_site_aniso_U_33
_atom_site_aniso_U_23
_atom_site_aniso_U_13
_atom_site_aniso_U_12
Ni1 0.0188(5) 0.0680(8) 0.0359(6) 0.0001(8) -0.0008(6) 0.0024(5)
O5 0.025(4) 0.087(6) 0.032(4) -0.004(4) -0.004(3) 0.004(4)
O1 0.023(3) 0.071(5) 0.042(5) -0.010(4) 0.004(3) -0.004(3)
O1A 0.025(5) 0.073(7) 0.056(6) -0.007(8) 0.000 0.000
N5B 0.026(2) 0.092(4) 0.059(3) 0.017(3) 0.002(2) -0.004(2)
O3 0.027(4) 0.097(7) 0.048(5) -0.008(5) -0.006(4) 0.002(4)
O4 0.031(4) 0.095(7) 0.041(4) 0.001(4) -0.004(3) -0.007(4)
O2 0.034(4) 0.094(7) 0.033(4) -0.005(4) -0.008(3) 0.017(4)
N1 0.0295(19) 0.069(3) 0.070(3) -0.015(3) -0.003(2) -0.001(2)
N2 0.0295(19) 0.069(3) 0.070(3) -0.015(3) -0.003(2) -0.001(2)
C31 0.044(2) 0.073(3) 0.0387(18) 0.0028(17) -0.0044(15) -0.0051(18)
C32 0.044(2) 0.073(3) 0.0387(18) 0.0028(17) -0.0044(15) -0.0051(18)
C1 0.0295(19) 0.069(3) 0.070(3) -0.015(3) -0.003(2) -0.001(2)
C33 0.029(5) 0.060(7) 0.036(6) 0.000(5) -0.011(4) 0.001(5)
N3 0.0265(16) 0.100(3) 0.0385(19) 0.011(2) 0.0026(15) 0.001(2)
C9 0.0265(16) 0.100(3) 0.0385(19) 0.011(2) 0.0026(15) 0.001(2)
C10 0.0265(16) 0.100(3) 0.0385(19) 0.011(2) 0.0026(15) 0.001(2)
C14 0.0265(16) 0.100(3) 0.0385(19) 0.011(2) 0.0026(15) 0.001(2)
C24 0.044(2) 0.073(3) 0.0387(18) 0.0028(17) -0.0044(15) -0.0051(18)
C22 0.033(6) 0.067(8) 0.040(6) -0.001(6) 0.002(5) 0.008(5)
C30 0.044(2) 0.073(3) 0.0387(18) 0.0028(17) -0.0044(15) -0.0051(18)
C26 0.044(2) 0.073(3) 0.0387(18) 0.0028(17) -0.0044(15) -0.0051(18)
C29 0.044(2) 0.073(3) 0.0387(18) 0.0028(17) -0.0044(15) -0.0051(18)
C17B 0.026(2) 0.092(4) 0.059(3) 0.017(3) 0.002(2) -0.004(2)
C23 0.044(2) 0.073(3) 0.0387(18) 0.0028(17) -0.0044(15) -0.0051(18)
C25 0.044(2) 0.073(3) 0.0387(18) 0.0028(17) -0.0044(15) -0.0051(18)
C27 0.044(2) 0.073(3) 0.0387(18) 0.0028(17) -0.0044(15) -0.0051(18)
C16B 0.026(2) 0.092(4) 0.059(3) 0.017(3) 0.002(2) -0.004(2)
C28 0.044(2) 0.073(3) 0.0387(18) 0.0028(17) -0.0044(15) -0.0051(18)
C21 0.035(4) 0.110(7) 0.092(6) -0.013(6) 0.000 0.000
C5 0.0295(19) 0.069(3) 0.070(3) -0.015(3) -0.003(2) -0.001(2)
C4A 0.0295(19) 0.069(3) 0.070(3) -0.015(3) -0.003(2) -0.001(2)
O1B 0.049(8) 0.130(16) 0.106(13) 0.037(12) 0.000 0.000
C15B 0.026(2) 0.092(4) 0.059(3) 0.017(3) 0.002(2) -0.004(2)
C3A 0.0295(19) 0.069(3) 0.070(3) -0.015(3) -0.003(2) -0.001(2)
C12 0.0265(16) 0.100(3) 0.0385(19) 0.011(2) 0.0026(15) 0.001(2)
C13 0.0265(16) 0.100(3) 0.0385(19) 0.011(2) 0.0026(15) 0.001(2)
C20 0.035(4) 0.110(7) 0.092(6) -0.013(6) 0.000 0.000
C18 0.035(4) 0.110(7) 0.092(6) -0.013(6) 0.000 0.000
C2A 0.0295(19) 0.069(3) 0.070(3) -0.015(3) -0.003(2) -0.001(2)
C2 0.0295(19) 0.069(3) 0.070(3) -0.015(3) -0.003(2) -0.001(2)
C19 0.035(4) 0.110(7) 0.092(6) -0.013(6) 0.000 0.000
C6A 0.0295(19) 0.069(3) 0.070(3) -0.015(3) -0.003(2) -0.001(2)
C4B 0.0295(19) 0.069(3) 0.070(3) -0.015(3) -0.003(2) -0.001(2)
C7B 0.0295(19) 0.069(3) 0.070(3) -0.015(3) -0.003(2) -0.001(2)
C6B 0.0295(19) 0.069(3) 0.070(3) -0.015(3) -0.003(2) -0.001(2)
C3B 0.0295(19) 0.069(3) 0.070(3) -0.015(3) -0.003(2) -0.001(2)
C2B 0.0295(19) 0.069(3) 0.070(3) -0.015(3) -0.003(2) -0.001(2)
N4 0.0265(16) 0.100(3) 0.0385(19) 0.011(2) 0.0026(15) 0.001(2)
C8 0.0265(16) 0.100(3) 0.0385(19) 0.011(2) 0.0026(15) 0.001(2)
C11 0.0265(16) 0.100(3) 0.0385(19) 0.011(2) 0.0026(15) 0.001(2)
N6 0.026(2) 0.092(4) 0.059(3) 0.017(3) 0.002(2) -0.004(2)

loop_
_atom_type_symbol
_atom_type_description
_atom_type_scat_dispersion_real
_atom_type_scat_dispersion_imag
_atom_type_scat_source
C C 0.0033 0.0016 'International Tables Vol C Tables 4.2.6.8 and 6.1.1.4'
H H 0.0000 0.0000 'International Tables Vol C Tables 4.2.6.8 and 6.1.1.4'
N N 0.0061 0.0033 'International Tables Vol C Tables 4.2.6.8 and 6.1.1.4'
Ni Ni 0.3393 1.1124 'International Tables Vol C Tables 4.2.6.8 and 6.1.1.4'
O O 0.0106 0.0060 'International Tables Vol C Tables 4.2.6.8 and 6.1.1.4'

loop_
_geom_angle_atom_site_label_1
_geom_angle_atom_site_label_2
_geom_angle_atom_site_label_3
_geom_angle
_geom_angle_site_symmetry_1
_geom_angle_site_symmetry_3
_geom_angle_publ_flag
O5 Ni1 O1 89.4(3) 6_564 . ?
O5 Ni1 O2 90.1(3) 6_564 . ?
O5 Ni1 N1 90.2(4) 6_564 . ?
N5B Ni1 O5 85.5(4) . 6_564 ?
N5B Ni1 O1 173.2(4) . . ?
N5B Ni1 O2 88.4(4) . . ?
N5B Ni1 N1 96.8(5) . . ?
N5B Ni1 N3 94.3(4) . . ?
O2 Ni1 O1 87.2(3) . . ?
O2 Ni1 N1 174.8(4) . . ?
N1 Ni1 O1 87.6(3) . . ?
N3 Ni1 O5 177.3(4) . 6_564 ?
N3 Ni1 O1 90.7(4) . . ?
N3 Ni1 O2 87.3(4) . . ?
N3 Ni1 N1 92.5(5) . . ?
C33 O5 Ni1 125.7(7) . 6_565 ?
Ni1 O1 H1A 109.7 . . ?
Ni1 O1 H1B 109.7 . . ?
H1A O1 H1B 104.2 . . ?
H1AA O1A H1AA 79(10) . 4_655 ?
C17B N5B Ni1 133.9(8) . . ?
C15B N5B Ni1 119.6(9) . . ?
C15B N5B C17B 106.0(10) . . ?
C22 O2 Ni1 126.4(7) . . ?
C1 N1 Ni1 123.3(9) . . ?
C1 N1 C3A 105.8(11) . . ?
C1 N1 C3B 100(2) . . ?
C3A N1 Ni1 129.9(10) . . ?
C3B N1 Ni1 134.7(16) . . ?
C1 N2 C4A 129.2(12) . . ?
C1 N2 C2A 107.5(11) . . ?
C1 N2 C4B 120.8(17) . . ?
C1 N2 C2B 108.5(19) . . ?
C2A N2 C4A 120.3(14) . . ?
C2B N2 C4B 123(2) . . ?
C32 C31 H31 119.2 . . ?
C30 C31 H31 119.2 . . ?
C30 C31 C32 121.6(12) . . ?
C31 C32 H32 119.3 . . ?
C23 C32 C31 121.4(12) . . ?
C23 C32 H32 119.3 . . ?
N1 C1 N2 111.3(12) . . ?
N1 C1 H1 124.3 . . ?
N2 C1 H1 124.3 . . ?
O5 C33 O4 124.1(10) . . ?
O5 C33 C30 119.7(9) . . ?
O4 C33 C30 116.1(10) . . ?
C9 N3 Ni1 127.0(8) . . ?
C8 N3 Ni1 125.3(8) . . ?
C8 N3 C9 105.2(10) . . ?
N3 C9 H9 125.0 . . ?
C10 C9 N3 110.0(10) . . ?
C10 C9 H9 125.0 . . ?
C9 C10 H10 126.9 . . ?
C9 C10 N4 106.2(10) . . ?
N4 C10 H10 126.9 . . ?
C11 C14 H14 119.8 . . ?
C11 C14 H14 119.8 4_655 . ?
C11 C14 C11 120.4(17) 4_655 . ?
C29 C24 C23 119.5(11) . . ?
C25 C24 C29 117.3(12) . . ?
C25 C24 C23 123.2(11) . . ?
O3 C22 O2 123.8(10) . . ?
O3 C22 C23 119.7(10) . . ?
O2 C22 C23 116.3(10) . . ?
C31 C30 C33 118.9(11) . . ?
C31 C30 C29 120.1(11) . . ?
C29 C30 C33 121.0(11) . . ?
C25 C26 H26 120.4 . . ?
C25 C26 C27 119.1(12) . . ?
C27 C26 H26 120.4 . . ?
C24 C29 C30 117.8(11) . . ?
C28 C29 C24 118.6(11) . . ?
C28 C29 C30 123.5(11) . . ?
N5B C17B H17B 125.2 . . ?
C16B C17B N5B 109.5(13) . . ?
C16B C17B H17B 125.2 . . ?
C32 C23 C24 119.2(11) . . ?
C32 C23 C22 116.3(11) . . ?
C24 C23 C22 124.4(11) . . ?
C24 C25 H25 118.5 . . ?
C26 C25 C24 123.0(12) . . ?
C26 C25 H25 118.5 . . ?
C26 C27 H27 119.9 . . ?
C28 C27 C26 120.3(12) . . ?
C28 C27 H27 119.9 . . ?
C17B C16B H16B 126.6 . . ?
C17B C16B N6 106.8(12) . . ?
N6 C16B H16B 126.6 . . ?
C29 C28 H28 119.3 . . ?
C27 C28 C29 121.5(12) . . ?
C27 C28 H28 119.3 . . ?
C18 C21 H21 122.1 . . ?
C18 C21 H21 122.1 4 . ?
C18 C21 C18 116(2) . 4 ?
C4A C5 H5A 120.9 . . ?
C4A C5 H5A 120.9 4_655 . ?
C4A C5 C4A 118.2(18) 4_655 . ?
C4A C5 C4B 119.6(17) . 4_655 ?
C4A C5 C4B 17(2) 4_655 4_655 ?
C4B C5 H5B 122.5 . . ?
C4B C5 H5B 122.5 4_655 . ?
C5 C4A N2 116.3(13) . . ?
C2 C4A N2 121.5(13) . . ?
C2 C4A C5 121.8(15) . . ?
H1BA O1B H1BA 147(10) . 4_655 ?
H1BA O1B H1BB 43(10) . 4_655 ?
H1BA O1B H1BB 105(7) . . ?
H1BA O1B H1BB 105(7) 4_655 4_655 ?
H1BB O1B H1BA 43(10) . 4_655 ?
H1BB O1B H1BB 61(10) . 4_655 ?
N5B C15B H15B 123.2 . . ?
N5B C15B N6 113.5(12) . . ?
N6 C15B H15B 123.2 . . ?
N1 C3A H3A 124.6 . . ?
C2A C3A N1 110.7(13) . . ?
C2A C3A H3A 124.6 . . ?
C13 C12 H12 119.8 . . ?
C11 C12 H12 119.8 . . ?
C11 C12 C13 120.3(11) . . ?
C12 C13 C12 118.9(16) 4_655 . ?
C12 C13 H13 120.6 4_655 . ?
C12 C13 H13 120.6 . . ?
C19 C20 H20 120.2 . . ?
C19 C20 H20 120.2 4 . ?
C19 C20 C19 120(3) 4 . ?
C21 C18 N6 116.0(16) . . ?
C19 C18 C21 122.2(15) . . ?
C19 C18 N6 121.7(13) . . ?
N2 C2A H2A 127.9 . . ?
C3A C2A N2 104.2(13) . . ?
C3A C2A H2A 127.9 . . ?
C4A C2 H2 121.3 . . ?
C4A C2 C6A 117.4(19) . . ?
C6A C2 H2 121.3 . . ?
C20 C19 H19 120.0 . . ?
C18 C19 C20 120.0(16) . . ?
C18 C19 H19 120.0 . . ?
C2 C6A C2 122(3) . 4_655 ?
C2 C6A H6A 118.8 4_655 . ?
C2 C6A H6A 118.8 . . ?
C5 C4B N2 112.3(16) . . ?
C7B C4B N2 123.2(16) . . ?
C7B C4B C5 121.6(18) . . ?
C4B C7B H7B 119.6 . . ?
C4B C7B C6B 121(2) . . ?
C6B C7B H7B 119.6 . . ?
C7B C6B C7B 117(3) 4_655 . ?
C7B C6B H6B 121.3 4_655 . ?
C7B C6B H6B 121.3 . . ?
N1 C3B H3B 121.8 . . ?
C2B C3B N1 116(3) . . ?
C2B C3B H3B 121.8 . . ?
N2 C2B H2B 131.1 . . ?
C3B C2B N2 98(3) . . ?
C3B C2B H2B 131.1 . . ?
C10 N4 C11 127.3(9) . . ?
C8 N4 C10 106.0(9) . . ?
C8 N4 C11 126.7(9) . . ?
N3 C8 N4 112.5(10) . . ?
N3 C8 H8 123.8 . . ?
N4 C8 H8 123.8 . . ?
C14 C11 C12 119.9(11) . . ?
C14 C11 N4 118.6(11) . . ?
C12 C11 N4 121.5(10) . . ?
C15B N6 C16B 103.8(10) . . ?
C15B N6 C18 126.4(13) . . ?
C18 N6 C16B 129.5(11) . . ?

loop_
_geom_bond_atom_site_label_1
_geom_bond_atom_site_label_2
_geom_bond_distance
_geom_bond_site_symmetry_2
_geom_bond_publ_flag
Ni1 O5 2.073(8) 6_564 ?
Ni1 O1 2.122(7) . ?
Ni1 N5B 2.070(9) . ?
Ni1 O2 2.077(9) . ?
Ni1 N1 2.105(11) . ?
Ni1 N3 2.071(10) . ?
O5 C33 1.233(13) . ?
O1 H1A 0.8754 . ?
O1 H1B 0.8766 . ?
O1A H1AA 0.86(3) . ?
O1A H1AA 0.86(3) 4_655 ?
N5B C17B 1.387(18) . ?
N5B C15B 1.304(16) . ?
O3 C22 1.265(14) . ?
O4 C33 1.280(13) . ?
O2 C22 1.265(15) . ?
N1 C1 1.324(17) . ?
N1 C3A 1.376(18) . ?
N1 C3B 1.38(3) . ?
N2 C1 1.340(17) . ?
N2 C4A 1.451(18) . ?
N2 C2A 1.414(18) . ?
N2 C4B 1.49(2) . ?
N2 C2B 1.41(3) . ?
C31 H31 0.9500 . ?
C31 C32 1.409(17) . ?
C31 C30 1.335(18) . ?
C32 H32 0.9500 . ?
C32 C23 1.363(17) . ?
C1 H1 0.9500 . ?
C33 C30 1.502(16) . ?
N3 C9 1.399(15) . ?
N3 C8 1.296(15) . ?
C9 H9 0.9500 . ?
C9 C10 1.338(17) . ?
C10 H10 0.9500 . ?
C10 N4 1.395(14) . ?
C14 H14 0.9500 . ?
C14 C11 1.385(14) 4_655 ?
C14 C11 1.385(14) . ?
C24 C29 1.432(17) . ?
C24 C23 1.434(18) . ?
C24 C25 1.425(18) . ?
C22 C23 1.510(16) . ?
C30 C29 1.460(18) . ?
C26 H26 0.9500 . ?
C26 C25 1.355(18) . ?
C26 C27 1.398(17) . ?
C29 C28 1.399(19) . ?
C17B H17B 0.9500 . ?
C17B C16B 1.333(16) . ?
C25 H25 0.9500 . ?
C27 H27 0.9500 . ?
C27 C28 1.386(17) . ?
C16B H16B 0.9500 . ?
C16B N6 1.441(19) . ?
C28 H28 0.9500 . ?
C21 H21 0.9500 . ?
C21 C18 1.41(2) 4 ?
C21 C18 1.41(2) . ?
C5 H5A 0.9500 . ?
C5 H5B 0.9500 . ?
C5 C4A 1.394(15) 4_655 ?
C5 C4A 1.394(15) . ?
C5 C4B 1.416(18) . ?
C5 C4B 1.416(18) 4_655 ?
C4A C2 1.36(2) . ?
O1B H1BA 0.87(3) 4_655 ?
O1B H1BA 0.87(3) . ?
O1B H1BB 0.87(3) 4_655 ?
O1B H1BB 0.87(3) . ?
C15B H15B 0.9500 . ?
C15B N6 1.348(14) . ?
C3A H3A 0.9500 . ?
C3A C2A 1.36(2) . ?
C12 H12 0.9500 . ?
C12 C13 1.401(14) . ?
C12 C11 1.400(18) . ?
C13 H13 0.9500 . ?
C20 H20 0.9500 . ?
C20 C19 1.38(2) 4 ?
C20 C19 1.38(2) . ?
C18 C19 1.38(3) . ?
C18 N6 1.440(17) . ?
C2A H2A 0.9500 . ?
C2 H2 0.9500 . ?
C2 C6A 1.401(17) . ?
C19 H19 0.9500 . ?
C6A H6A 0.9500 . ?
C4B C7B 1.36(3) . ?
C7B H7B 0.9500 . ?
C7B C6B 1.405(18) . ?
C6B H6B 0.9500 . ?
C3B H3B 0.9500 . ?
C3B C2B 1.37(3) . ?
C2B H2B 0.9500 . ?
N4 C8 1.359(16) . ?
N4 C11 1.414(15) . ?
C8 H8 0.9500 . ?

loop_
_geom_torsion_atom_site_label_1
_geom_torsion_atom_site_label_2
_geom_torsion_atom_site_label_3
_geom_torsion_atom_site_label_4
_geom_torsion
_geom_torsion_site_symmetry_1
_geom_torsion_site_symmetry_2
_geom_torsion_site_symmetry_3
_geom_torsion_site_symmetry_4
_geom_torsion_publ_flag
Ni1 O5 C33 O4 -39.0(18) 6_565 . . . ?
Ni1 O5 C33 C30 143.7(9) 6_565 . . . ?
Ni1 N5B C17B C16B 177.8(11) . . . . ?
Ni1 N5B C15B N6 -177.1(10) . . . . ?
Ni1 O2 C22 O3 34.4(18) . . . . ?
Ni1 O2 C22 C23 -140.0(9) . . . . ?
Ni1 N1 C1 N2 175.4(9) . . . . ?
Ni1 N1 C3A C2A -172.0(12) . . . . ?
Ni1 N1 C3B C2B 168(5) . . . . ?
Ni1 N3 C9 C10 -161.7(10) . . . . ?
Ni1 N3 C8 N4 161.0(10) . . . . ?
O5 C33 C30 C31 149.6(13) . . . . ?
O5 C33 C30 C29 -30.0(19) . . . . ?
N5B C17B C16B N6 -6.2(15) . . . . ?
N5B C15B N6 C16B 0.7(17) . . . . ?
N5B C15B N6 C18 175.1(13) . . . . ?
O3 C22 C23 C32 -149.8(13) . . . . ?
O3 C22 C23 C24 28(2) . . . . ?
O4 C33 C30 C31 -28.0(18) . . . . ?
O4 C33 C30 C29 152.5(12) . . . . ?
O2 C22 C23 C32 24.8(17) . . . . ?
O2 C22 C23 C24 -157.1(13) . . . . ?
N1 C3A C2A N2 -0.1(19) . . . . ?
N1 C3B C2B N2 10(8) . . . . ?
N2 C4A C2 C6A 175(4) . . . . ?
N2 C4B C7B C6B -171(5) . . . . ?
C31 C32 C23 C24 -7(2) . . . . ?
C31 C32 C23 C22 171.1(12) . . . . ?
C31 C30 C29 C24 -6.0(19) . . . . ?
C31 C30 C29 C28 171.0(13) . . . . ?
C32 C31 C30 C33 -176.8(12) . . . . ?
C32 C31 C30 C29 3(2) . . . . ?
C1 N1 C3A C2A -3.5(19) . . . . ?
C1 N1 C3B C2B 4(8) . . . . ?
C1 N2 C4A C5 17(4) . . . . ?
C1 N2 C4A C2 -155(2) . . . . ?
C1 N2 C2A C3A 3.6(18) . . . . ?
C1 N2 C4B C5 54(4) . . . . ?
C1 N2 C4B C7B -145(3) . . . . ?
C1 N2 C2B C3B -20(6) . . . . ?
C33 C30 C29 C24 173.6(12) . . . . ?
C33 C30 C29 C28 -9(2) . . . . ?
N3 C9 C10 N4 0.3(18) . . . . ?
C9 N3 C8 N4 -2.1(18) . . . . ?
C9 C10 N4 C8 -1.5(17) . . . . ?
C9 C10 N4 C11 -179.6(14) . . . . ?
C10 N4 C8 N3 2.3(18) . . . . ?
C10 N4 C11 C14 -153.4(16) . . . . ?
C10 N4 C11 C12 27(2) . . . . ?
C24 C29 C28 C27 -5(2) . . . . ?
C30 C31 C32 C23 4(2) . . . . ?
C30 C29 C28 C27 178.5(12) . . . . ?
C26 C27 C28 C29 4(2) . . . . ?
C29 C24 C23 C32 3.5(19) . . . . ?
C29 C24 C23 C22 -174.5(12) . . . . ?
C29 C24 C25 C26 -0.5(19) . . . . ?
C17B N5B C15B N6 -4.4(18) . . . . ?
C17B C16B N6 C15B 3.5(15) . . . . ?
C17B C16B N6 C18 -170.7(14) . . . . ?
C23 C24 C29 C30 2.8(19) . . . . ?
C23 C24 C29 C28 -174.4(12) . . . . ?
C23 C24 C25 C26 176.3(13) . . . . ?
C25 C24 C29 C30 179.8(12) . . . . ?
C25 C24 C29 C28 2.6(19) . . . . ?
C25 C24 C23 C32 -173.2(13) . . . . ?
C25 C24 C23 C22 9(2) . . . . ?
C25 C26 C27 C28 -2.0(19) . . . . ?
C27 C26 C25 C24 0.2(19) . . . . ?
C21 C18 C19 C20 1(3) . . . . ?
C21 C18 N6 C16B -22(2) . . . . ?
C21 C18 N6 C15B 164.7(17) . . . . ?
C5 C4A C2 C6A 4(4) . . . . ?
C5 C4B C7B C6B -12(6) . . . . ?
C4A N2 C1 N1 -166(2) . . . . ?
C4A N2 C2A C3A 165.9(18) . . . . ?
C4A C5 C4A N2 176.8(12) 4_655 . . . ?
C4A C5 C4A C2 -11(5) 4_655 . . . ?
C4A C2 C6A C2 4(7) . . . 4_655 ?
C15B N5B C17B C16B 6.6(16) . . . . ?
C3A N1 C1 N2 5.9(18) . . . . ?
C13 C12 C11 C14 -1(3) . . . . ?
C13 C12 C11 N4 178.4(15) . . . . ?
C18 C21 C18 C19 -6(4) 4 . . . ?
C18 C21 C18 N6 177.4(13) 4 . . . ?
C2A N2 C1 N1 -6.1(18) . . . . ?
C2A N2 C4A C5 -141(2) . . . . ?
C2A N2 C4A C2 47(3) . . . . ?
C19 C20 C19 C18 4(3) 4 . . . ?
C19 C18 N6 C16B 161.4(15) . . . . ?
C19 C18 N6 C15B -12(2) . . . . ?
C4B N2 C1 N1 176.1(19) . . . . ?
C4B N2 C2B C3B -170(5) . . . . ?
C4B C5 C4B N2 179.0(11) 4_655 . . . ?
C4B C5 C4B C7B 17(6) 4_655 . . . ?
C4B C7B C6B C7B 5(9) . . . 4_655 ?
C3B N1 C1 N2 -18(4) . . . . ?
C2B N2 C1 N1 26(4) . . . . ?
C2B N2 C4B C5 -160(5) . . . . ?
C2B N2 C4B C7B 1(6) . . . . ?
C8 N3 C9 C10 1.1(19) . . . . ?
C8 N4 C11 C14 29(2) . . . . ?
C8 N4 C11 C12 -150.6(15) . . . . ?
C11 C14 C11 C12 4(3) 4_655 . . . ?
C11 C14 C11 N4 -176.0(12) 4_655 . . . ?
C11 C12 C13 C12 -1(3) . . . 4_655 ?
C11 N4 C8 N3 -179.6(14) . . . . ?
N6 C18 C19 C20 177.3(17) . . . . ?

loop_
_twin_individual_id
_twin_individual_mass_fraction_refined
1 0.90(5)
2 0.10(5)
